data_2217787
loop_
_publ_author_name
'Luo, Wei'
'Liu, Rui'
'Li, Yu-Hao'
'Chen, Wei'
'Zhu, Hong-Jun'

_publ_section_title
;
 4-Iodo-2-methylaniline
;
_journal_coeditor_code HK2418
_journal_issue 3
_journal_name_full 'Acta Crystallographica Section E'
_journal_page_first o591
_journal_paper_doi 10.1107/S1600536808004145
_journal_volume 64
_journal_year 2008
_chemical_formula_iupac 'C7 H8 I N'
_chemical_formula_moiety 'C7 H8 I N'
_chemical_formula_sum 'C7 H8 I N'
_chemical_formula_weight 233.04
_chemical_melting_point 360
_chemical_name_common 4-iodo-2-methylbenzenamine
_chemical_name_systematic
;
4-Iodo-2-methylaniline
;
_space_group_IT_number 19
_symmetry_cell_setting orthorhombic
_symmetry_space_group_name_Hall 'P 2ac 2ab'
_symmetry_space_group_name_H-M 'P 21 21 21'
_atom_sites_solution_hydrogens geom
_atom_sites_solution_primary direct
_atom_sites_solution_secondary difmap
_audit_creation_method SHELXL97
_cell_angle_alpha 90.00
_cell_angle_beta 90.00
_cell_angle_gamma 90.00
_cell_formula_units_Z 4
_cell_length_a 5.5910(11)
_cell_length_b 8.9410(18)
_cell_length_c 15.674(3)
_cell_measurement_reflns_used 25
_cell_measurement_temperature 294(2)
_cell_measurement_theta_max 14
_cell_measurement_theta_min 10
_cell_volume 783.5(3)
_computing_cell_refinement 'CAD-4 Software (Enraf--Nonius, 1989)'
_computing_data_collection 'CAD-4 Software (Enraf--Nonius, 1989)'
_computing_data_reduction 'XCAD4 (Harms & Wocadlo, 1995)'
_computing_molecular_graphics 'PLATON-10M (Spek, 2003)'
_computing_publication_material 'SHELXTL (Bruker, 2000)'
_computing_structure_refinement 'SHELXL97 (Sheldrick, 2008)'
_computing_structure_solution 'SHELXS97 (Sheldrick, 2008)'
_diffrn_ambient_temperature 294(2)
_diffrn_measured_fraction_theta_full 0.999
_diffrn_measured_fraction_theta_max 0.999
_diffrn_measurement_device_type 'Enraf--Nonius CAD-4'
_diffrn_measurement_method \w/2\q
_diffrn_radiation_monochromator graphite
_diffrn_radiation_source 'fine-focus sealed tube'
_diffrn_radiation_type MoK\a
_diffrn_radiation_wavelength 0.71073
_diffrn_reflns_av_R_equivalents 0.0122
_diffrn_reflns_av_sigmaI/netI 0.0240
_diffrn_reflns_limit_h_max 6
_diffrn_reflns_limit_h_min 0
_diffrn_reflns_limit_k_max 11
_diffrn_reflns_limit_k_min 0
_diffrn_reflns_limit_l_max 19
_diffrn_reflns_limit_l_min 0
_diffrn_reflns_number 917
_diffrn_reflns_theta_full 25.96
_diffrn_reflns_theta_max 25.96
_diffrn_reflns_theta_min 2.60
_diffrn_standards_decay_% 0
_diffrn_standards_interval_time 120
_diffrn_standards_number 3
_exptl_absorpt_coefficient_mu 4.000
_exptl_absorpt_correction_T_max 0.6698
_exptl_absorpt_correction_T_min 0.4867
_exptl_absorpt_correction_type psi-scan
_exptl_absorpt_process_details '(North <i>et al.</i>,  1968)'
_exptl_crystal_colour purple
_exptl_crystal_density_diffrn 1.976
_exptl_crystal_density_method 'not measured'
_exptl_crystal_description block
_exptl_crystal_F_000 440
_exptl_crystal_size_max 0.20
_exptl_crystal_size_mid 0.10
_exptl_crystal_size_min 0.10
_refine_diff_density_max 0.511
_refine_diff_density_min -0.961
_refine_ls_abs_structure_details 'Flack (1983), with no Friedel pairs'
_refine_ls_abs_structure_Flack -0.29(13)
_refine_ls_extinction_method none
_refine_ls_goodness_of_fit_ref 1.043
_refine_ls_hydrogen_treatment constr
_refine_ls_matrix_type full
_refine_ls_number_parameters 82
_refine_ls_number_reflns 917
_refine_ls_number_restraints 0
_refine_ls_restrained_S_all 1.043
_refine_ls_R_factor_all 0.0596
_refine_ls_R_factor_gt 0.0445
_refine_ls_shift/su_max 0.000
_refine_ls_shift/su_mean 0.000
_refine_ls_structure_factor_coef Fsqd
_refine_ls_weighting_details 'calc w = 1/[\s^2^(Fo^2^)+(0.1P)^2^+1.0P] where P=(Fo^2^+2Fc^2^)/3'
_refine_ls_weighting_scheme calc
_refine_ls_wR_factor_gt 0.1246
_refine_ls_wR_factor_ref 0.1509
_reflns_number_gt 737
_reflns_number_total 917
_reflns_threshold_expression I>2\s(I)
_cod_data_source_file hk2418.cif
_cod_data_source_block I
_cod_database_code 2217787
_cod_database_fobs_code 2217787

loop_
_symmetry_equiv_pos_as_xyz
'x, y, z'
'-x+1/2, -y, z+1/2'
'-x, y+1/2, -z+1/2'
'x+1/2, -y+1/2, -z'

loop_
_atom_site_type_symbol
_atom_site_label
_atom_site_fract_x
_atom_site_fract_y
_atom_site_fract_z
_atom_site_U_iso_or_equiv
_atom_site_adp_type
_atom_site_calc_flag
_atom_site_refinement_flags
_atom_site_occupancy
I I 0.01067(18) 0.20097(9) 0.23728(5) 0.0696(4) Uani d . 1
N N 0.407(2) 0.6567(10) -0.0309(8) 0.063(3) Uani d . 1
H H0A 0.3335 0.6711 -0.0784 0.076 Uiso calc R 1
H H0B 0.5326 0.7081 -0.0188 0.076 Uiso calc R 1
C C1 0.1534(18) 0.3484(11) 0.1464(7) 0.044(2) Uani d . 1
C C2 0.360(2) 0.4273(12) 0.1643(8) 0.053(3) Uani d . 1
H H2A 0.4425 0.4137 0.2152 0.063 Uiso calc R 1
C C3 0.439(2) 0.5276(13) 0.1030(7) 0.054(3) Uani d . 1
H H3A 0.5772 0.5825 0.1139 0.064 Uiso calc R 1
C C4 0.322(2) 0.5491(11) 0.0269(7) 0.042(2) Uani d . 1
C C5 0.122(2) 0.4658(11) 0.0088(7) 0.045(2) Uani d . 1
C C6 0.028(2) 0.3671(11) 0.0701(7) 0.051(3) Uani d . 1
H H6A -0.1143 0.3158 0.0601 0.062 Uiso calc R 1
C C7 -0.011(2) 0.4852(13) -0.0736(7) 0.059(3) Uani d . 1
H H7A -0.1480 0.4207 -0.0741 0.089 Uiso calc R 1
H H7B 0.0924 0.4599 -0.1204 0.089 Uiso calc R 1
H H7C -0.0615 0.5873 -0.0791 0.089 Uiso calc R 1

loop_
_atom_site_aniso_label
_atom_site_aniso_U_11
_atom_site_aniso_U_22
_atom_site_aniso_U_33
_atom_site_aniso_U_12
_atom_site_aniso_U_13
_atom_site_aniso_U_23
I 0.0908(7) 0.0662(5) 0.0517(5) -0.0067(5) 0.0050(5) 0.0104(3)
N 0.061(6) 0.051(5) 0.078(7) -0.004(5) 0.007(6) 0.012(5)
C1 0.048(6) 0.044(5) 0.038(5) 0.002(5) 0.011(5) -0.001(4)
C2 0.056(7) 0.052(6) 0.050(6) -0.005(5) -0.005(6) -0.005(5)
C3 0.041(6) 0.055(7) 0.064(7) -0.001(5) 0.001(5) -0.010(6)
C4 0.040(6) 0.043(6) 0.043(5) 0.006(4) 0.009(5) -0.002(4)
C5 0.058(7) 0.036(5) 0.040(5) 0.005(5) 0.002(5) 0.001(4)
C6 0.056(7) 0.044(5) 0.054(6) -0.005(6) -0.001(6) -0.006(4)
C7 0.063(7) 0.065(6) 0.050(5) 0.013(9) -0.009(8) -0.006(5)

loop_
_atom_type_symbol
_atom_type_description
_atom_type_scat_dispersion_real
_atom_type_scat_dispersion_imag
_atom_type_scat_source
C C 0.0033 0.0016 'International Tables Vol C Tables 4.2.6.8 and 6.1.1.4'
H H 0.0000 0.0000 'International Tables Vol C Tables 4.2.6.8 and 6.1.1.4'
N N 0.0061 0.0033 'International Tables Vol C Tables 4.2.6.8 and 6.1.1.4'
I I -0.4742 1.8119 'International Tables Vol C Tables 4.2.6.8 and 6.1.1.4'

loop_
_geom_angle_atom_site_label_1
_geom_angle_atom_site_label_2
_geom_angle_atom_site_label_3
_geom_angle
C4 N H0A 120.0
C4 N H0B 120.0
H0A N H0B 120.0
C2 C1 C6 122.2(10)
C2 C1 I 120.0(8)
C6 C1 I 117.7(8)
C1 C2 C3 117.2(10)
C1 C2 H2A 121.4
C3 C2 H2A 121.4
C4 C3 C2 122.7(10)
C4 C3 H3A 118.6
C2 C3 H3A 118.6
C5 C4 C3 119.4(10)
C5 C4 N 120.9(11)
C3 C4 N 119.7(11)
C4 C5 C6 120.3(10)
C4 C5 C7 121.2(10)
C6 C5 C7 118.3(11)
C1 C6 C5 118.1(10)
C1 C6 H6A 121.0
C5 C6 H6A 121.0
C5 C7 H7A 109.5
C5 C7 H7B 109.5
H7A C7 H7B 109.5
C5 C7 H7C 109.5
H7A C7 H7C 109.5
H7B C7 H7C 109.5

loop_
_geom_bond_atom_site_label_1
_geom_bond_atom_site_label_2
_geom_bond_distance
I C1 2.099(10)
N H0A 0.8600
N H0B 0.8600
C1 C2 1.383(15)
C1 C6 1.397(15)
C2 C3 1.386(16)
C2 H2A 0.9300
C3 C4 1.375(16)
C3 H3A 0.9300
C4 C5 1.374(16)
C4 N 1.403(13)
C5 C6 1.408(15)
C6 H6A 0.9300
C7 C5 1.500(15)
C7 H7A 0.9600
C7 H7B 0.9600
C7 H7C 0.9600

loop_
_geom_hbond_atom_site_label_D
_geom_hbond_atom_site_label_H
_geom_hbond_atom_site_label_A
_geom_hbond_site_symmetry_A
_geom_hbond_distance_DH
_geom_hbond_distance_HA
_geom_hbond_distance_DA
_geom_hbond_angle_DHA
_geom_hbond_publ_flag
N H0B N 4_565 0.86 2.54 3.397(15) 174.00 yes

loop_
_geom_torsion_atom_site_label_1
_geom_torsion_atom_site_label_2
_geom_torsion_atom_site_label_3
_geom_torsion_atom_site_label_4
_geom_torsion
C6 C1 C2 C3 0.2(16)
I C1 C2 C3 -177.3(8)
C2 C1 C6 C5 2.5(16)
I C1 C6 C5 180.0(7)
C1 C2 C3 C4 -0.5(17)
C2 C3 C4 C5 -1.8(17)
C2 C3 C4 N 177.5(10)
C3 C4 C5 C6 4.6(16)
N C4 C5 C6 -174.8(9)
C3 C4 C5 C7 -179.8(10)
N C4 C5 C7 0.8(15)
C4 C5 C6 C1 -4.9(16)
C7 C5 C6 C1 179.4(10)

loop_
_cod_related_entry_id
_cod_related_entry_database
_cod_related_entry_code
1 ChemSpider 75086
